data_7022529
loop_
_publ_author_name
'Biswas, Manas Kumar'
'Patra, Sarat Chandra'
'Maity, Amarendra Nath'
'Ke, Shyue-Chu'
'Weyherm\"uller, Thomas'
'Ghosh, Prasanta'

_publ_section_title
;
 9,10-phenanthrenesemiquinone radical complexes of ruthenium(III),
 osmium(III) and rhodium(III) and redox series.
;
_journal_issue 18
_journal_name_full 'Dalton transactions (Cambridge, England : 2003)'
_journal_page_first 6538
_journal_page_last 6552
_journal_paper_doi 10.1039/c3dt00038a
_journal_volume 42
_journal_year 2013
_chemical_formula_moiety 'C51 H38 Br O3 Os P2, I3'
_chemical_formula_sum 'C51 H38 Br I3 O3 Os P2'
_chemical_formula_weight 1411.56
_chemical_name_systematic
;
?
;
_space_group_IT_number 14
_symmetry_cell_setting monoclinic
_symmetry_Int_Tables_number 14
_symmetry_space_group_name_Hall '-P 2ybc'
_symmetry_space_group_name_H-M 'P 1 21/c 1'
_atom_sites_solution_hydrogens geom
_atom_sites_solution_primary direct
_atom_sites_solution_secondary difmap
_audit_block_code WGT_PG-504-62
_audit_creation_date 2012-02-24
_audit_creation_method SHELXL-97
_cell_angle_alpha 90.00
_cell_angle_beta 90.390(11)
_cell_angle_gamma 90.00
_cell_formula_units_Z 4
_cell_length_a 13.243(2)
_cell_length_b 14.0856(12)
_cell_length_c 25.252(4)
_cell_measurement_reflns_used 93684
_cell_measurement_temperature 100(2)
_cell_measurement_theta_max 33.0992
_cell_measurement_theta_min 2.6529
_cell_volume 4710.3(11)
_computing_cell_refinement 'DENZO (Bruker AXS, 2006)'
_computing_data_collection 'DATCOL (Bruker AXS, 2006)'
_computing_data_reduction 'DENZO (Bruker AXS, 2006)'
_computing_structure_refinement 'SHELXL-97 (Sheldrick, 1997)'
_computing_structure_solution 'SHELXS-97 (Sheldrick, 1990)'
_diffrn_ambient_temperature 100(2)
_diffrn_detector_area_resol_mean 18.02
_diffrn_measured_fraction_theta_full 0.999
_diffrn_measured_fraction_theta_max 0.999
_diffrn_measurement_device_type 'Bruker AXS Enraf-Nonius KappaCCD'
_diffrn_measurement_method 'CCD \f- and \w-scans'
_diffrn_radiation_monochromator graphite
_diffrn_radiation_source '0.2 x 2mm^2^ focus rotating anode'
_diffrn_radiation_type MoK\a
_diffrn_radiation_wavelength 0.71073
_diffrn_reflns_av_R_equivalents 0.0676
_diffrn_reflns_av_sigmaI/netI 0.0466
_diffrn_reflns_limit_h_max 19
_diffrn_reflns_limit_h_min -19
_diffrn_reflns_limit_k_max 20
_diffrn_reflns_limit_k_min -20
_diffrn_reflns_limit_l_max 37
_diffrn_reflns_limit_l_min -37
_diffrn_reflns_number 79466
_diffrn_reflns_theta_full 31.50
_diffrn_reflns_theta_max 31.50
_diffrn_reflns_theta_min 2.65
_exptl_absorpt_coefficient_mu 5.632
_exptl_absorpt_correction_T_max 0.63432
_exptl_absorpt_correction_T_min 0.40661
_exptl_absorpt_correction_type gaussian
_exptl_absorpt_process_details 'SADABS (Bruker AXS, 2008)'
_exptl_crystal_colour black
_exptl_crystal_density_diffrn 1.991
_exptl_crystal_density_method 'not measured'
_exptl_crystal_description prism
_exptl_crystal_F_000 2672
_exptl_crystal_size_max 0.32
_exptl_crystal_size_mid 0.12
_exptl_crystal_size_min 0.11
_refine_diff_density_max 2.959
_refine_diff_density_min -3.001
_refine_diff_density_rms 0.208
_refine_ls_extinction_method none
_refine_ls_goodness_of_fit_ref 1.069
_refine_ls_hydrogen_treatment constr
_refine_ls_matrix_type full
_refine_ls_number_parameters 548
_refine_ls_number_reflns 15661
_refine_ls_number_restraints 0
_refine_ls_restrained_S_all 1.069
_refine_ls_R_factor_all 0.0561
_refine_ls_R_factor_gt 0.0405
_refine_ls_shift/su_max 0.003
_refine_ls_shift/su_mean 0.000
_refine_ls_structure_factor_coef Fsqd
_refine_ls_weighting_details 'calc w=1/[\s^2^(Fo^2^)+(0.0496P)^2^+12.6985P] where P=(Fo^2^+2Fc^2^)/3'
_refine_ls_weighting_scheme calc
_refine_ls_wR_factor_gt 0.0962
_refine_ls_wR_factor_ref 0.1056
_reflns_number_gt 12787
_reflns_number_total 15661
_reflns_threshold_expression >2sigma(I)
_cod_data_source_file c3dt00038a.txt
_cod_data_source_block 4(+)I3(-)
_cod_depositor_comments
;
The following automatic conversions were performed:

'_symmetry_cell_setting' value 'Monoclinic' changed to 'monoclinic'
according to /home/saulius/struct/CIF-dictionaries/cif_core.dic
dictionary named 'cif_core.dic' version 2.4.2 from 2011-04-26.

Automatic conversion script
Id: cif_fix_values 1891 2012-01-12 08:04:46Z andrius 
;
_cod_original_sg_symbol_H-M 'P 21/c'
_cod_database_code 7022529

loop_
_symmetry_equiv_pos_as_xyz
'x, y, z'
'-x, y+1/2, -z+1/2'
'-x, -y, -z'
'x, -y-1/2, z-1/2'

loop_
_atom_site_label
_atom_site_type_symbol
_atom_site_fract_x
_atom_site_fract_y
_atom_site_fract_z
_atom_site_U_iso_or_equiv
_atom_site_adp_type
_atom_site_occupancy
_atom_site_symmetry_multiplicity
_atom_site_calc_flag
_atom_site_refinement_flags
_atom_site_disorder_assembly
_atom_site_disorder_group
Os Os 0.721349(11) 0.797500(10) 0.773471(5) 0.01235(4) Uani 1 1 d . . .
C101 C 0.8376(4) 0.7458(3) 0.74518(18) 0.01793(11) Uani 0.8887(16) 1 d P A 1
O102 O 0.9127(4) 0.7199(4) 0.72981(17) 0.0280(9) Uani 0.8887(16) 1 d P A 1
Br1 Br 0.61069(3) 0.66272(3) 0.741910(17) 0.01793(11) Uani 0.8887(16) 1 d P A 1
Br1' Br 0.8853(4) 0.7422(3) 0.73846(18) 0.01793(11) Uani 0.1113(16) 1 d P A 2
I81 I 0.18220(3) 0.94145(3) 0.842496(15) 0.03772(8) Uani 1 1 d . . .
I82 I 0.18460(2) 0.78403(2) 0.917727(14) 0.03106(8) Uani 1 1 d . . .
I83 I 0.17994(3) 0.62179(2) 0.989749(14) 0.03473(8) Uani 1 1 d . . .
O1 O 0.7971(2) 0.91284(19) 0.80060(10) 0.0146(5) Uani 1 1 d . A .
C2 C 0.7490(3) 0.9747(3) 0.82680(14) 0.0155(7) Uani 1 1 d . . .
C3 C 0.7954(3) 1.0564(3) 0.84960(16) 0.0171(7) Uani 1 1 d . A .
C4 C 0.8984(3) 1.0740(3) 0.84152(16) 0.0202(8) Uani 1 1 d . . .
H4 H 0.9365 1.0335 0.8192 0.024 Uiso 1 1 calc R A .
C5 C 0.9441(3) 1.1505(3) 0.86610(17) 0.0233(8) Uani 1 1 d . A .
H5 H 1.0137 1.1632 0.8607 0.028 Uiso 1 1 calc R . .
C6 C 0.8874(4) 1.2089(3) 0.89883(19) 0.0268(9) Uani 1 1 d . . .
H6 H 0.9190 1.2610 0.9161 0.032 Uiso 1 1 calc R A .
C7 C 0.7856(4) 1.1923(3) 0.90670(19) 0.0250(9) Uani 1 1 d . A .
H7 H 0.7484 1.2334 0.9291 0.030 Uiso 1 1 calc R . .
C8 C 0.7364(3) 1.1157(3) 0.88213(16) 0.0198(8) Uani 1 1 d . . .
C9 C 0.6287(3) 1.0956(3) 0.89115(17) 0.0193(7) Uani 1 1 d . A .
C10 C 0.5696(4) 1.1511(3) 0.9250(2) 0.0292(10) Uani 1 1 d . . .
H10 H 0.5994 1.2035 0.9429 0.035 Uiso 1 1 calc R A .
C11 C 0.4682(4) 1.1309(4) 0.9327(2) 0.0331(11) Uani 1 1 d . A .
H11 H 0.4296 1.1699 0.9557 0.040 Uiso 1 1 calc R . .
C12 C 0.4225(4) 1.0546(4) 0.9075(2) 0.0293(10) Uani 1 1 d . . .
H12 H 0.3528 1.0422 0.9128 0.035 Uiso 1 1 calc R A .
C13 C 0.4785(3) 0.9966(3) 0.87455(17) 0.0214(8) Uani 1 1 d . A .
H13 H 0.4479 0.9438 0.8575 0.026 Uiso 1 1 calc R . .
C14 C 0.5816(3) 1.0170(3) 0.86665(15) 0.0181(7) Uani 1 1 d . . .
C15 C 0.6415(3) 0.9546(3) 0.83461(15) 0.0156(7) Uani 1 1 d . A .
O16 O 0.6088(2) 0.87925(18) 0.81327(10) 0.0145(5) Uani 1 1 d . A .
P20 P 0.74848(8) 0.71687(7) 0.85603(4) 0.01464(18) Uani 1 1 d . A .
C21 C 0.8365(3) 0.6178(3) 0.85566(16) 0.0175(7) Uani 1 1 d . . .
C22 C 0.8334(3) 0.5557(3) 0.81280(17) 0.0216(8) Uani 1 1 d . A .
H22 H 0.7904 0.5686 0.7834 0.026 Uiso 1 1 calc R . .
C23 C 0.8934(3) 0.4746(3) 0.81321(18) 0.0234(8) Uani 1 1 d . . .
H23 H 0.8916 0.4325 0.7838 0.028 Uiso 1 1 calc R A .
C24 C 0.9559(3) 0.4546(3) 0.85622(19) 0.0241(8) Uani 1 1 d . A .
H24 H 0.9952 0.3982 0.8568 0.029 Uiso 1 1 calc R . .
C25 C 0.9603(3) 0.5177(3) 0.89823(18) 0.0249(9) Uani 1 1 d . . .
H25 H 1.0044 0.5052 0.9272 0.030 Uiso 1 1 calc R A .
C26 C 0.9009(3) 0.5994(3) 0.89846(17) 0.0221(8) Uani 1 1 d . A .
H26 H 0.9042 0.6421 0.9275 0.026 Uiso 1 1 calc R . .
C31 C 0.6371(3) 0.6726(3) 0.89019(15) 0.0169(7) Uani 1 1 d . . .
C32 C 0.5399(3) 0.6925(3) 0.87223(18) 0.0224(8) Uani 1 1 d . A .
H32 H 0.5299 0.7241 0.8394 0.027 Uiso 1 1 calc R . .
C33 C 0.4574(3) 0.6660(3) 0.90273(19) 0.0258(9) Uani 1 1 d . . .
H33 H 0.3909 0.6790 0.8905 0.031 Uiso 1 1 calc R A .
C34 C 0.4722(4) 0.6205(4) 0.95126(19) 0.0297(10) Uani 1 1 d . A .
H34 H 0.4158 0.6031 0.9723 0.036 Uiso 1 1 calc R . .
C35 C 0.5691(4) 0.6008(3) 0.96864(18) 0.0278(9) Uani 1 1 d . . .
H35 H 0.5790 0.5699 1.0017 0.033 Uiso 1 1 calc R A .
C36 C 0.6517(3) 0.6254(3) 0.93859(17) 0.0222(8) Uani 1 1 d . A .
H36 H 0.7180 0.6105 0.9506 0.027 Uiso 1 1 calc R . .
C41 C 0.7963(3) 0.8045(3) 0.90304(15) 0.0171(7) Uani 1 1 d . . .
C42 C 0.8965(3) 0.8340(3) 0.90186(16) 0.0198(8) Uani 1 1 d . A .
H42 H 0.9432 0.8033 0.8791 0.024 Uiso 1 1 calc R . .
C43 C 0.9283(3) 0.9088(3) 0.93424(17) 0.0226(8) Uani 1 1 d . . .
H43 H 0.9972 0.9275 0.9342 0.027 Uiso 1 1 calc R A .
C44 C 0.8605(4) 0.9560(3) 0.96644(17) 0.0231(8) Uani 1 1 d . A .
H44 H 0.8828 1.0072 0.9881 0.028 Uiso 1 1 calc R . .
C45 C 0.7604(3) 0.9285(3) 0.96699(16) 0.0218(8) Uani 1 1 d . . .
H45 H 0.7136 0.9610 0.9888 0.026 Uiso 1 1 calc R A .
C46 C 0.7283(3) 0.8532(3) 0.93554(15) 0.0184(7) Uani 1 1 d . A .
H46 H 0.6594 0.8345 0.9361 0.022 Uiso 1 1 calc R . .
P50 P 0.68024(7) 0.87683(7) 0.69212(4) 0.01350(17) Uani 1 1 d . A .
C51 C 0.7137(3) 1.0009(3) 0.70142(15) 0.0152(7) Uani 1 1 d . . .
C52 C 0.6423(3) 1.0668(3) 0.71776(18) 0.0217(8) Uani 1 1 d . A .
H52 H 0.5730 1.0495 0.7196 0.026 Uiso 1 1 calc R . .
C53 C 0.6726(4) 1.1586(3) 0.73149(19) 0.0257(9) Uani 1 1 d . . .
H53 H 0.6239 1.2036 0.7428 0.031 Uiso 1 1 calc R A .
C54 C 0.7727(4) 1.1844(3) 0.72869(18) 0.0255(9) Uani 1 1 d . A .
H54 H 0.7926 1.2473 0.7375 0.031 Uiso 1 1 calc R . .
C55 C 0.8440(3) 1.1189(3) 0.71311(17) 0.0222(8) Uani 1 1 d . . .
H55 H 0.9132 1.1364 0.7115 0.027 Uiso 1 1 calc R A .
C56 C 0.8148(3) 1.0275(3) 0.69983(16) 0.0201(8) Uani 1 1 d . A .
H56 H 0.8644 0.9825 0.6895 0.024 Uiso 1 1 calc R . .
C61 C 0.5479(3) 0.8782(3) 0.67296(16) 0.0166(7) Uani 1 1 d . . .
C62 C 0.5214(3) 0.8845(3) 0.61915(16) 0.0228(8) Uani 1 1 d . A .
H62 H 0.5724 0.8833 0.5929 0.027 Uiso 1 1 calc R . .
C63 C 0.4208(3) 0.8926(3) 0.60442(18) 0.0253(9) Uani 1 1 d . . .
H63 H 0.4032 0.8964 0.5679 0.030 Uiso 1 1 calc R A .
C64 C 0.3463(3) 0.8953(3) 0.64175(18) 0.0226(8) Uani 1 1 d . A .
H64 H 0.2776 0.9012 0.6312 0.027 Uiso 1 1 calc R . .
C65 C 0.3718(3) 0.8892(3) 0.69504(18) 0.0231(8) Uani 1 1 d . . .
H65 H 0.3204 0.8915 0.7211 0.028 Uiso 1 1 calc R A .
C66 C 0.4721(3) 0.8798(3) 0.71049(16) 0.0195(7) Uani 1 1 d . A .
H66 H 0.4888 0.8745 0.7470 0.023 Uiso 1 1 calc R . .
C71 C 0.7479(3) 0.8352(3) 0.63416(14) 0.0149(7) Uani 1 1 d . . .
C72 C 0.7845(3) 0.8976(3) 0.59585(15) 0.0182(7) Uani 1 1 d . A .
H72 H 0.7747 0.9640 0.5998 0.022 Uiso 1 1 calc R . .
C73 C 0.8352(3) 0.8627(3) 0.55193(16) 0.0216(8) Uani 1 1 d . . .
H73 H 0.8605 0.9054 0.5261 0.026 Uiso 1 1 calc R A .
C74 C 0.8490(3) 0.7657(3) 0.54564(16) 0.0201(8) Uani 1 1 d . A .
H74 H 0.8847 0.7420 0.5159 0.024 Uiso 1 1 calc R . .
C75 C 0.8103(3) 0.7030(3) 0.58310(16) 0.0191(7) Uani 1 1 d . . .
H75 H 0.8183 0.6365 0.5784 0.023 Uiso 1 1 calc R A .
C76 C 0.7603(3) 0.7374(3) 0.62702(16) 0.0176(7) Uani 1 1 d . A .
H76 H 0.7342 0.6943 0.6525 0.021 Uiso 1 1 calc R . .

loop_
_atom_site_aniso_label
_atom_site_aniso_U_11
_atom_site_aniso_U_22
_atom_site_aniso_U_33
_atom_site_aniso_U_23
_atom_site_aniso_U_13
_atom_site_aniso_U_12
Os 0.01244(7) 0.01201(7) 0.01261(7) 0.00001(5) 0.00036(4) 0.00004(5)
C101 0.0184(2) 0.0163(2) 0.0190(2) 0.00027(15) -0.00029(15) -0.00163(15)
O102 0.028(2) 0.031(2) 0.024(2) 0.0021(16) 0.0007(16) 0.0042(18)
Br1 0.0184(2) 0.0163(2) 0.0190(2) 0.00027(15) -0.00029(15) -0.00163(15)
Br1' 0.0184(2) 0.0163(2) 0.0190(2) 0.00027(15) -0.00029(15) -0.00163(15)
I81 0.03456(18) 0.03407(17) 0.0445(2) -0.01036(14) -0.00166(14) 0.00243(14)
I82 0.02086(14) 0.03366(16) 0.03860(17) -0.01574(13) -0.00455(12) 0.00636(12)
I83 0.03541(18) 0.02960(16) 0.03914(18) -0.01484(13) -0.00319(13) 0.00001(13)
O1 0.0161(13) 0.0123(11) 0.0154(12) -0.0010(9) 0.0006(10) -0.0021(10)
C2 0.0188(18) 0.0141(16) 0.0136(16) -0.0025(12) -0.0022(13) 0.0015(14)
C3 0.0195(18) 0.0134(16) 0.0183(17) 0.0010(13) -0.0021(14) -0.0021(14)
C4 0.0198(19) 0.0207(18) 0.0200(18) 0.0009(15) 0.0004(14) -0.0061(15)
C5 0.023(2) 0.023(2) 0.024(2) -0.0006(16) 0.0007(16) -0.0091(16)
C6 0.030(2) 0.022(2) 0.028(2) -0.0024(16) -0.0026(18) -0.0095(17)
C7 0.029(2) 0.0177(18) 0.028(2) -0.0066(16) -0.0002(17) -0.0003(16)
C8 0.026(2) 0.0149(16) 0.0187(18) -0.0009(14) -0.0015(15) 0.0019(15)
C9 0.0194(19) 0.0141(16) 0.0243(19) -0.0021(14) -0.0013(15) 0.0015(14)
C10 0.028(2) 0.024(2) 0.035(2) -0.0101(18) 0.0029(19) 0.0045(18)
C11 0.030(2) 0.032(2) 0.037(3) -0.009(2) 0.008(2) 0.006(2)
C12 0.020(2) 0.034(2) 0.034(2) -0.0087(19) 0.0051(18) 0.0030(18)
C13 0.0196(19) 0.0212(19) 0.0236(19) 0.0006(15) 0.0025(15) 0.0038(15)
C14 0.0191(18) 0.0184(17) 0.0169(17) -0.0008(14) 0.0022(14) 0.0032(14)
C15 0.0168(17) 0.0143(16) 0.0158(16) 0.0006(13) -0.0014(13) 0.0026(13)
O16 0.0170(13) 0.0123(11) 0.0142(12) -0.0026(9) 0.0005(10) 0.0009(10)
P20 0.0145(4) 0.0154(4) 0.0140(4) 0.0014(3) 0.0001(3) 0.0017(3)
C21 0.0155(17) 0.0165(17) 0.0205(18) 0.0040(14) 0.0004(14) 0.0025(14)
C22 0.0203(19) 0.0196(18) 0.025(2) 0.0004(15) 0.0020(15) -0.0022(15)
C23 0.023(2) 0.0170(18) 0.030(2) -0.0019(16) 0.0019(16) -0.0009(16)
C24 0.019(2) 0.0193(18) 0.034(2) 0.0063(16) 0.0021(17) 0.0064(15)
C25 0.021(2) 0.027(2) 0.027(2) 0.0079(17) -0.0006(16) 0.0034(17)
C26 0.022(2) 0.0212(19) 0.0225(19) 0.0037(15) -0.0026(15) 0.0029(16)
C31 0.0193(18) 0.0162(16) 0.0153(16) 0.0009(13) 0.0011(13) -0.0005(14)
C32 0.0194(19) 0.024(2) 0.024(2) 0.0021(16) 0.0006(15) -0.0012(16)
C33 0.0175(19) 0.029(2) 0.030(2) 0.0017(18) 0.0034(16) -0.0026(17)
C34 0.029(2) 0.032(2) 0.029(2) 0.0005(18) 0.0109(18) -0.0068(19)
C35 0.033(2) 0.031(2) 0.0196(19) 0.0045(17) 0.0021(17) -0.0057(19)
C36 0.025(2) 0.0217(19) 0.0197(18) 0.0018(15) -0.0005(15) -0.0003(16)
C41 0.0191(18) 0.0186(17) 0.0136(16) 0.0032(13) -0.0015(13) 0.0003(14)
C42 0.0190(19) 0.0220(19) 0.0183(18) -0.0002(14) -0.0051(14) 0.0018(15)
C43 0.022(2) 0.0222(19) 0.024(2) 0.0003(16) -0.0037(15) -0.0029(16)
C44 0.031(2) 0.0184(18) 0.0194(18) -0.0009(15) -0.0056(16) 0.0015(16)
C45 0.029(2) 0.0194(18) 0.0170(18) -0.0001(14) -0.0006(15) 0.0049(16)
C46 0.0207(19) 0.0178(17) 0.0167(17) 0.0022(14) -0.0019(14) 0.0034(15)
P50 0.0146(4) 0.0124(4) 0.0135(4) 0.0006(3) 0.0008(3) 0.0001(3)
C51 0.0183(18) 0.0115(15) 0.0158(16) 0.0037(12) -0.0010(13) -0.0007(13)
C52 0.022(2) 0.0150(17) 0.028(2) -0.0005(15) -0.0007(16) 0.0032(15)
C53 0.027(2) 0.0138(17) 0.037(2) -0.0011(16) -0.0020(18) 0.0047(16)
C54 0.032(2) 0.0143(17) 0.030(2) -0.0004(15) -0.0045(18) -0.0030(16)
C55 0.023(2) 0.0202(19) 0.0233(19) -0.0007(15) -0.0007(15) -0.0051(16)
C56 0.0199(19) 0.0187(18) 0.0218(19) -0.0014(15) 0.0011(15) -0.0016(15)
C61 0.0181(18) 0.0116(15) 0.0200(17) 0.0020(13) -0.0030(14) 0.0008(13)
C62 0.021(2) 0.030(2) 0.0168(18) 0.0002(16) -0.0030(14) 0.0035(17)
C63 0.024(2) 0.030(2) 0.022(2) -0.0006(17) -0.0067(16) 0.0044(17)
C64 0.0196(19) 0.0193(18) 0.029(2) -0.0014(16) -0.0052(16) 0.0030(15)
C65 0.0174(19) 0.024(2) 0.028(2) 0.0027(16) 0.0005(15) -0.0006(16)
C66 0.0196(19) 0.0192(18) 0.0197(18) 0.0025(14) -0.0016(14) -0.0017(15)
C71 0.0145(16) 0.0168(16) 0.0134(15) 0.0003(13) -0.0002(12) 0.0008(13)
C72 0.0223(19) 0.0156(16) 0.0167(17) 0.0014(13) 0.0004(14) -0.0040(14)
C73 0.027(2) 0.0210(18) 0.0164(17) -0.0018(14) 0.0016(15) -0.0058(16)
C74 0.0210(19) 0.0249(19) 0.0143(16) -0.0039(14) 0.0030(14) 0.0009(16)
C75 0.023(2) 0.0156(17) 0.0189(18) -0.0037(14) 0.0020(15) 0.0011(15)
C76 0.0186(18) 0.0159(16) 0.0182(17) 0.0005(14) 0.0002(14) 0.0001(14)

loop_
_atom_type_symbol
_atom_type_description
_atom_type_scat_dispersion_real
_atom_type_scat_dispersion_imag
_atom_type_scat_source
C C 0.0033 0.0016 'International Tables Vol C Tables 4.2.6.8 and 6.1.1.4'
H H 0.0000 0.0000 'International Tables Vol C Tables 4.2.6.8 and 6.1.1.4'
O O 0.0106 0.0060 'International Tables Vol C Tables 4.2.6.8 and 6.1.1.4'
P P 0.1023 0.0942 'International Tables Vol C Tables 4.2.6.8 and 6.1.1.4'
Br Br -0.2901 2.4595 'International Tables Vol C Tables 4.2.6.8 and 6.1.1.4'
Os Os -1.2165 7.6030 'International Tables Vol C Tables 4.2.6.8 and 6.1.1.4'
I I -0.4742 1.8119 'International Tables Vol C Tables 4.2.6.8 and 6.1.1.4'

loop_
_exptl_crystal_face_index_h
_exptl_crystal_face_index_k
_exptl_crystal_face_index_l
_exptl_crystal_face_perp_dist
-1.00 0.00 0.00 0.0600
1.00 0.00 0.00 0.0600
0.00 1.00 0.00 0.1600
0.00 -1.00 0.00 0.1600
0.00 0.00 -1.00 0.0550
0.00 0.00 1.00 0.0550

loop_
_geom_angle_atom_site_label_1
_geom_angle_atom_site_label_2
_geom_angle_atom_site_label_3
_geom_angle
C101 Os O1 91.99(17)
C101 Os O16 167.68(17)
O1 Os O16 75.80(11)
C101 Os P50 92.14(14)
O1 Os P50 91.43(8)
O16 Os P50 89.82(8)
C101 Os P20 91.67(14)
O1 Os P20 90.85(8)
O16 Os P20 86.98(8)
P50 Os P20 175.49(3)
C101 Os Br1' 5.44(18)
O1 Os Br1' 86.55(13)
O16 Os Br1' 162.29(13)
P50 Os Br1' 92.02(11)
P20 Os Br1' 91.99(11)
C101 Os Br1 93.72(15)
O1 Os Br1 174.19(8)
O16 Os Br1 98.52(7)
P50 Os Br1 87.25(3)
P20 Os Br1 90.09(3)
Br1' Os Br1 99.15(11)
O102 C101 Os 174.5(5)
I81 I82 I83 177.237(15)
C2 O1 Os 118.5(3)
O1 C2 C3 123.3(4)
O1 C2 C15 115.5(3)
C3 C2 C15 121.2(3)
C4 C3 C8 121.5(4)
C4 C3 C2 120.1(4)
C8 C3 C2 118.3(4)
C5 C4 C3 119.8(4)
C4 C5 C6 119.4(4)
C7 C6 C5 121.1(4)
C6 C7 C8 121.1(4)
C7 C8 C3 117.1(4)
C7 C8 C9 121.7(4)
C3 C8 C9 121.1(4)
C10 C9 C14 117.2(4)
C10 C9 C8 122.2(4)
C14 C9 C8 120.5(4)
C11 C10 C9 121.1(4)
C12 C11 C10 120.9(4)
C13 C12 C11 119.9(4)
C12 C13 C14 119.2(4)
C13 C14 C9 121.5(4)
C13 C14 C15 119.6(4)
C9 C14 C15 118.9(4)
O16 C15 C14 124.4(4)
O16 C15 C2 115.7(3)
C14 C15 C2 119.9(3)
C15 O16 Os 114.5(2)
C21 P20 C41 107.63(19)
C21 P20 C31 105.13(18)
C41 P20 C31 101.65(18)
C21 P20 Os 116.82(13)
C41 P20 Os 107.13(13)
C31 P20 Os 117.13(14)
C22 C21 C26 120.0(4)
C22 C21 P20 118.1(3)
C26 C21 P20 121.8(3)
C23 C22 C21 119.7(4)
C24 C23 C22 120.6(4)
C25 C24 C23 119.4(4)
C24 C25 C26 120.8(4)
C25 C26 C21 119.5(4)
C32 C31 C36 120.1(4)
C32 C31 P20 121.8(3)
C36 C31 P20 117.8(3)
C31 C32 C33 119.6(4)
C32 C33 C34 120.2(4)
C35 C34 C33 119.7(4)
C36 C35 C34 120.9(4)
C35 C36 C31 119.5(4)
C42 C41 C46 118.9(4)
C42 C41 P20 121.0(3)
C46 C41 P20 119.4(3)
C41 C42 C43 119.7(4)
C44 C43 C42 120.8(4)
C45 C44 C43 119.8(4)
C44 C45 C46 119.9(4)
C45 C46 C41 120.8(4)
C61 P50 C71 105.59(18)
C61 P50 C51 104.99(18)
C71 P50 C51 107.03(18)
C61 P50 Os 116.52(13)
C71 P50 Os 115.41(13)
C51 P50 Os 106.48(12)
C52 C51 C56 119.1(4)
C52 C51 P50 120.9(3)
C56 C51 P50 119.3(3)
C51 C52 C53 119.7(4)
C54 C53 C52 120.5(4)
C53 C54 C55 120.0(4)
C54 C55 C56 120.0(4)
C55 C56 C51 120.7(4)
C66 C61 C62 118.9(4)
C66 C61 P50 121.4(3)
C62 C61 P50 119.6(3)
C63 C62 C61 119.9(4)
C64 C63 C62 120.9(4)
C63 C64 C65 119.6(4)
C66 C65 C64 120.3(4)
C61 C66 C65 120.4(4)
C72 C71 C76 119.3(3)
C72 C71 P50 122.0(3)
C76 C71 P50 118.7(3)
C73 C72 C71 120.1(4)
C74 C73 C72 120.3(4)
C73 C74 C75 119.8(4)
C76 C75 C74 120.2(4)
C75 C76 C71 120.3(4)

loop_
_geom_bond_atom_site_label_1
_geom_bond_atom_site_label_2
_geom_bond_distance
Os C101 1.851(6)
Os O1 2.026(3)
Os O16 2.140(3)
Os P50 2.3978(10)
Os P20 2.3989(10)
Os Br1' 2.476(6)
Os Br1 2.5241(5)
C101 O102 1.131(7)
I81 I82 2.9198(6)
I82 I83 2.9216(6)
O1 C2 1.268(4)
C2 C3 1.425(5)
C2 C15 1.466(6)
C3 C4 1.403(6)
C3 C8 1.411(6)
C4 C5 1.381(6)
C5 C6 1.389(7)
C6 C7 1.385(7)
C7 C8 1.402(6)
C8 C9 1.473(6)
C9 C10 1.402(6)
C9 C14 1.412(6)
C10 C11 1.388(7)
C11 C12 1.387(7)
C12 C13 1.385(6)
C13 C14 1.411(6)
C14 C15 1.436(5)
C15 O16 1.266(5)
P20 C21 1.818(4)
P20 C41 1.823(4)
P20 C31 1.824(4)
C21 C22 1.393(6)
C21 C26 1.397(6)
C22 C23 1.391(6)
C23 C24 1.390(6)
C24 C25 1.385(7)
C25 C26 1.393(6)
C31 C32 1.390(6)
C31 C36 1.403(6)
C32 C33 1.392(6)
C33 C34 1.396(7)
C34 C35 1.382(7)
C35 C36 1.380(6)
C41 C42 1.391(6)
C41 C46 1.402(6)
C42 C43 1.397(6)
C43 C44 1.385(6)
C44 C45 1.381(7)
C45 C46 1.390(6)
P50 C61 1.815(4)
P50 C71 1.818(4)
P50 C51 1.818(4)
C51 C52 1.390(6)
C51 C56 1.391(6)
C52 C53 1.397(6)
C53 C54 1.376(7)
C54 C55 1.381(6)
C55 C56 1.384(6)
C61 C66 1.385(6)
C61 C62 1.404(6)
C62 C63 1.386(6)
C63 C64 1.369(6)
C64 C65 1.388(6)
C65 C66 1.388(6)
C71 C72 1.396(5)
C71 C76 1.400(5)
C72 C73 1.390(6)
C73 C74 1.388(6)
C74 C75 1.394(6)
C75 C76 1.383(5)
